data_2101085
loop_
_publ_author_name
'Marsh, R. E.'

_publ_section_title
;
 On the crystal structures of two inclusion compounds of
 tris(5-acetyl-3-thienyl)methane
;
_journal_issue 1
_journal_name_full 'Acta Crystallographica Section B'
_journal_page_first 112
_journal_page_last 116
_journal_paper_doi 10.1107/S0108768193009152
_journal_volume 50
_journal_year 1994
_chemical_formula_sum 'C42 H40 O8 S6'
_chemical_formula_weight 865
_space_group_IT_number 2
_space_group_name_Hall '-P 1'
_space_group_name_H-M_alt 'P -1'
_symmetry_cell_setting triclinic
_symmetry_space_group_name_Hall '-P 1'
_symmetry_space_group_name_H-M 'P -1'
_cell_angle_alpha 98.42(5)
_cell_angle_beta 106.43(5)
_cell_angle_gamma 99.05(5)
_cell_formula_units_Z 1
_cell_length_a 12.329(5)
_cell_length_b 11.229(5)
_cell_length_c 8.229(5)
_cell_volume 1057.0(10)
_diffrn_radiation_type Mo
_diffrn_radiation_wavelength 0.71073
_cod_data_source_file cr0456.cif
_cod_data_source_block cr0456a
_cod_original_cell_volume 1056.97
_cod_database_code 2101085

loop_
_space_group_symop_id
_space_group_symop_operation_xyz
1 x,y,z
2 -x,-y,-z

loop_
_atom_site_label
_atom_site_fract_x
_atom_site_fract_y
_atom_site_fract_z
_atom_site_U_iso_or_equiv
C(1) .3454(3) .3183(3) .4061(4) .0440(8)
S(1) .35100(10) .33830(10) .90330(10) .0502(2)
C(2) .3525(3) .2715(3) .7031(5) .0478(9)
C(3) .3526(3) .3515(3) .5959(4) .0413(8)
C(4) .3524(3) .4725(3) .6779(5) .0451(8)
C(5) .3513(3) .4794(3) .8441(5) .0444(8)
C(6) .3482(3) .5858(3) .9710(5) .0522(9)
O(1) .3445(3) .5725(3) 1.1136(4) .0694(8)
C(7) .3461(5) .7060(4) .9142(7) .0772(13)
S(2) .48790(10) .04200(10) .24080(10) .0524(2)
C(8) .3837(3) .1261(3) .2371(5) .0494(9)
C(9) .4158(3) .2236(3) .3751(4) .0406(7)
C(10) .5287(3) .2286(3) .4852(4) .0419(8)
C(11) .5793(3) .1368(3) .4307(4) .0433(8)
C(12) .6924(3) .1114(3) .5100(5) .0505(9)
O(2) .7259(3) .0262(3) .4432(4) .0721(8)
C(13) .7662(4) .1925(5) .6788(6) .0752(13)
S(3) .02070(10) .28850(10) .0926(2) .0682(3)
C(14) .1646(3) .3499(4) .1909(5) .0569(10)
C(15) .2185(3) .2800(3) .2953(4) .0434(8)
C(16) .1411(3) .1722(3) .2954(5) .0472(8)
C(17) .0309(3) .1643(4) .1916(5) .0496(9)
C(18) -.0745(3) .0681(4) .1534(5) .0578(10)
O(3) -.1641(3) .0768(3) .0503(4) .0903(11)
C(19) -.0688(4) -.0371(4) .2440(6) .0736(13)
C(39) .0469(17) .369(3) .645(6) .192(14)
C(40) -.0153(13) .4076(16) .5292(19) .094(5)
O(7) -.1247(8) .4011(11) .4707(13) .137(4)
O(8) .0413(9) .5136(13) .5027(19) .140(4)
C(41) -.0262(18) .5672(17) .290(3) .137(6)
C(42) -.045(2) .669(3) .385(3) .115(5)
H(1) .3795 .3888 .3725 ?
H(2) .3532 .1868 .6710 ?
H(4) .3529 .5411 .6226 ?
H(8) .3109 .1075 .1489 ?
H(10) .5659 .2899 .5873 ?
H(14) .2029 .4253 .1741 ?
H(16) .1636 .1119 .3605 ?
H(7A) .3442 .7666 1.0063 ?
H(7B) .4134 .7304 .8828 ?
H(7C) .2793 .6973 .8175 ?
H(7D) .3471 .6962 .7981 ?
H(7E) .4120 .7655 .9869 ?
H(7F) .2778 .7324 .9216 ?
H(13A) .8372 .1665 .7166 ?
H(13B) .7810 .2752 .6644 ?
H(13C) .7270 .1870 .7625 ?
H(13D) .7263 .2527 .7124 ?
H(13E) .8365 .2321 .6665 ?
H(13F) .7825 .1440 .7646 ?
H(19A) -.1426 -.0910 .2063 ?
H(19B) -.0135 -.0802 .2179 ?
H(19C) -.0468 -.0071 .3651 ?
H(19D) .0074 -.0278 .3199 ?
H(19E) -.0885 -.1118 .1611 ?
H(19F) -.1217 -.0386 .3083 ?

loop_
_geom_angle_atom_site_label_1
_geom_angle_atom_site_label_2
_geom_angle_atom_site_label_3
_geom_angle
C(9) C(1) C(3) 113.1(3)
C(15) C(1) C(3) 112.2(3)
C(15) C(1) C(9) 111.0(3)
C(5) S(1) C(2) 91.4(2)
C(3) C(2) S(1) 112.6(3)
C(2) C(3) C(1) 125.5(3)
C(4) C(3) C(1) 123.0(3)
C(4) C(3) C(2) 111.4(3)
C(5) C(4) C(3) 113.5(3)
C(4) C(5) S(1) 111.2(3)
C(6) C(5) S(1) 119.5(3)
C(6) C(5) C(4) 129.4(3)
O(1) C(6) C(5) 121.1(4)
C(7) C(6) C(5) 118.0(4)
C(7) C(6) O(1) 121.0(4)
C(11) S(2) C(8) 91.4(2)
C(9) C(8) S(2) 113.4(3)
C(8) C(9) C(1) 124.0(3)
C(10) C(9) C(1) 125.0(3)
C(10) C(9) C(8) 111.0(3)
C(11) C(10) C(9) 113.9(4)
C(10) C(11) S(2) 110.2(3)
C(12) C(11) S(2) 118.5(3)
C(12) C(11) C(10) 131.3(4)
O(2) C(12) C(11) 120.8(4)
C(13) C(12) C(11) 118.7(4)
C(13) C(12) O(2) 120.5(4)
C(17) S(3) C(14) 91.3(2)
C(15) C(14) S(3) 113.3(3)
C(14) C(15) C(1) 125.4(3)
C(16) C(15) C(1) 123.8(3)
C(16) C(15) C(14) 110.8(3)
C(17) C(16) C(15) 114.2(3)
C(16) C(17) S(3) 110.4(3)
C(18) C(17) S(3) 118.7(3)
C(18) C(17) C(16) 130.9(4)
O(3) C(18) C(17) 120.6(4)
C(19) C(18) C(17) 117.8(4)
C(19) C(18) O(3) 121.5(4)

loop_
_geom_bond_atom_site_label_1
_geom_bond_atom_site_label_2
_geom_bond_distance
C(1) C(3) 1.516(5)
C(1) C(9) 1.508(5)
C(1) C(15) 1.519(5)
S(1) C(2) 1.709(4)
S(1) C(5) 1.720(4)
C(2) C(3) 1.366(5)
C(3) C(4) 1.412(5)
C(4) C(5) 1.362(5)
C(5) C(6) 1.459(5)
C(6) O(1) 1.217(5)
C(6) C(7) 1.495(6)
S(2) C(8) 1.699(4)
S(2) C(11) 1.734(4)
C(8) C(9) 1.353(6)
C(9) C(10) 1.419(5)
C(10) C(11) 1.363(6)
C(11) C(12) 1.455(6)
C(12) O(2) 1.209(6)
C(12) C(13) 1.491(7)
S(3) C(14) 1.707(4)
S(3) C(17) 1.716(4)
C(14) C(15) 1.353(5)
C(15) C(16) 1.408(5)
C(16) C(17) 1.368(5)
C(17) C(18) 1.461(6)
C(18) O(3) 1.213(5)
C(18) C(19) 1.500(7)
